data_2108038
loop_
_publ_author_name
'Merlino, Stefano'
'Sartori, Franco'

_publ_section_title
;
 The structures of m-cyanoaniline and p-cyanoaniline
;
_journal_name_full 'Acta Crystallographica Section B'
_journal_page_first 1476
_journal_page_last 1480
_journal_paper_doi 10.1107/S0567740882006177
_journal_volume 38
_journal_year 1982
_chemical_formula_sum 'C7 H6 N2'
_chemical_formula_weight 118.14
_space_group_IT_number 33
_symmetry_cell_setting orthorhombic
_symmetry_Int_Tables_number 33
_symmetry_space_group_name_Hall 'P 2c -2n'
_symmetry_space_group_name_H-M 'P n a 21'
_cell_angle_alpha 90
_cell_angle_beta 90
_cell_angle_gamma 90
_cell_formula_units_Z 4
_cell_length_a 8.27(1)
_cell_length_b 16.94(2)
_cell_length_c 4.89(1)
_cell_volume 685.1(18)
_diffrn_ambient_temperature 293
_diffrn_radiation_probe x-ray
_diffrn_radiation_type CuK\a
_diffrn_radiation_wavelength 1.54184
_exptl_absorpt_coefficient_mu 0.59
_exptl_crystal_density_diffrn 1.14
_exptl_crystal_F_000 248
_refine_ls_number_reflns 548
_refine_ls_R_factor_gt 0.065
_cod_data_source_file Acta-Cryst-1982-B38-1476-1480-1.cif
_cod_data_source_block MCA
_cod_original_formula_sum 'H6 C7 N2'
_cod_database_code 2108038

loop_
_symmetry_equiv_pos_site_id
_symmetry_equiv_pos_as_xyz
1 x,y,z
2 -x,-y,1/2+z
3 1/2-x,1/2+y,1/2+z
4 1/2+x,1/2-y,z

loop_
_atom_site_label
_atom_site_type_symbol
_atom_site_thermal_displace_type
_atom_site_fract_x
_atom_site_fract_y
_atom_site_fract_z
_atom_site_occupancy
_atom_site_U_iso_or_equiv
_atom_site_calc_flag
_atom_site_refinement_flags
_atom_site_disorder_assembly
_atom_site_disorder_group
N1 N Uiso 0.3812(6) 0.4901(2) 0.210(3) 1.000 0.0524 . . . .
N2 N Uiso 0.2167(7) 0.8240(3) -0.03110 1.000 0.0884 . . . .
C1 C Uiso 0.2752(6) 0.5518(2) 0.281(2) 1.000 0.0341 . . . .
C2 C Uiso 0.2923(5) 0.6258(3) 0.149(2) 1.000 0.0391 . . . .
C3 C Uiso 0.1909(6) 0.6899(2) 0.230(3) 1.000 0.0400 . . . .
C4 C Uiso 0.0755(7) 0.6808(3) 0.433(3) 1.000 0.0496 . . . .
C5 C Uiso 0.0621(7) 0.6063(3) 0.561(3) 1.000 0.0548 . . . .
C6 C Uiso 0.1608(7) 0.5435(3) 0.487(3) 1.000 0.0439 . . . .
C7 C Uiso 0.2038(7) 0.7640(3) 0.080(3) 1.000 0.0570 . . . .
H1 H Uiso 0.36600 0.63700 -0.02000 1.000 0.0887 . . . .
H2 H Uiso 0.01200 0.73000 0.48000 1.000 0.0887 . . . .
H3 H Uiso -0.01200 0.60300 0.76700 1.000 0.0887 . . . .
H4 H Uiso 0.14100 0.50300 0.60000 1.000 0.0887 . . . .
H5 H Uiso 0.41500 0.49500 -0.01300 1.000 0.0887 . . . .
H6 H Uiso 0.36100 0.45000 0.22300 1.000 0.0887 . . . .

loop_
_geom_angle_atom_site_label_1
_geom_angle_atom_site_label_2
_geom_angle_atom_site_label_3
_geom_angle
_geom_angle_site_symmetry_1
_geom_angle_site_symmetry_2
_geom_angle_site_symmetry_3
_geom_angle_publ_flag
H5 N1 H6 103.00 . . . no
C1 N1 H5 110.00 . . . no
C1 N1 H6 123.00 . . . no
N1 C1 C2 118.8(7) . . . yes
N1 C1 C6 121.9(6) . . . yes
C2 C1 C6 119.2(5) . . . no
C1 C2 C3 119.2(7) . . . no
C4 C3 C7 120.4(6) . . . no
C2 C3 C4 121.2(6) . . . no
C2 C3 C7 118.2(9) . . . no
C3 C4 C5 118.1(6) . . . no
C4 C5 C6 121.5(10) . . . no
C1 C6 C5 120.8(8) . . . no
N2 C7 C3 177.6(11) . . . yes
C1 C2 H1 125.00 . . . no
C3 C2 H1 115.00 . . . no
C3 C4 H2 115.00 . . . no
C5 C4 H2 126.00 . . . no
C4 C5 H3 117.00 . . . no
C6 C5 H3 119.00 . . . no
C1 C6 H4 130.00 . . . no
C5 C6 H4 109.00 . . . no

loop_
_geom_bond_atom_site_label_1
_geom_bond_atom_site_label_2
_geom_bond_distance
_geom_bond_site_symmetry_1
_geom_bond_site_symmetry_2
_geom_bond_publ_flag
N1 C1 1.408(8) . . yes
N2 C7 1.157(10) . . yes
N1 H5 1.1300 . . no
N1 H6 0.7000 . . no
C1 C6 1.389(14) . . no
C1 C2 1.417(9) . . no
C2 C3 1.428(8) . . no
C3 C4 1.386(16) . . no
C3 C7 1.458(12) . . no
C4 C5 1.413(12) . . no
C5 C6 1.389(10) . . no
C2 H1 1.0400 . . no
C4 H2 1.0100 . . no
C5 H3 1.1800 . . no
C6 H4 0.9000 . . no

loop_
_geom_hbond_atom_site_label_D
_geom_hbond_atom_site_label_H
_geom_hbond_atom_site_label_A
_geom_hbond_distance_DH
_geom_hbond_distance_HA
_geom_hbond_distance_DA
_geom_hbond_angle_DHA
_geom_hbond_site_symmetry_A
_geom_hbond_publ_flag
N1 H5 N1 1.1300 2.1800 3.155(18) 143.00 2_664 yes
N1 H6 N2 0.7000 2.5300 3.190(10) 157.00 3_545 yes

loop_
_geom_torsion_atom_site_label_1
_geom_torsion_atom_site_label_2
_geom_torsion_atom_site_label_3
_geom_torsion_atom_site_label_4
_geom_torsion
_geom_torsion_site_symmetry_1
_geom_torsion_site_symmetry_2
_geom_torsion_site_symmetry_3
_geom_torsion_site_symmetry_4
_geom_torsion_publ_flag
N1 C1 C2 C3 -176.7(9) . . . . no
C6 C1 C2 C3 -0.3(12) . . . . no
N1 C1 C6 C5 177.3(10) . . . . no
C2 C1 C6 C5 1.0(14) . . . . no
C1 C2 C3 C4 -0.6(14) . . . . no
C1 C2 C3 C7 -176.3(8) . . . . no
C2 C3 C4 C5 0.8(16) . . . . no
C7 C3 C4 C5 176.4(10) . . . . no
C3 C4 C5 C6 -0.1(16) . . . . no
C4 C5 C6 C1 -0.8(16) . . . . no
